data_7002194
loop_
_publ_author_name
'Bennett, Martin A.'
'Bhargava, Suresh K.'
'Mirzadeh, Nedaossadat'
'Priv\'er, Steven H.'
'Wagler, J\"org'
'Willis, Anthony C.'

_publ_section_title
;
 Synthesis and interconversions of digold(i), tetragold(i), digold(ii),
 gold(i)--gold(iii) and digold(iii) complexes of fluorine-substituted
 aryl carbanions
;
_journal_issue 36
_journal_name_full 'Dalton Transactions'
_journal_page_first 7537
_journal_page_last 7551
_journal_paper_doi 10.1039/b906769h
_journal_year 2009
_chemical_formula_moiety 'C36 H20 Au2 Br4 F8 P2, C H2 Cl2'
_chemical_formula_sum 'C37 H22 Au2 Br4 Cl2 F8 P2'
_chemical_formula_weight 1464.96
_chemical_name_systematic
;
?
;
_space_group_IT_number 2
_symmetry_cell_setting triclinic
_symmetry_space_group_name_Hall '-P 1'
_symmetry_space_group_name_H-M 'P -1'
_atom_sites_solution_hydrogens geom
_atom_sites_solution_primary direct
_atom_sites_solution_secondary difmap
_audit_creation_method SHELXL-97
_cell_angle_alpha 119.3830(10)
_cell_angle_beta 94.2110(10)
_cell_angle_gamma 92.7670(10)
_cell_formula_units_Z 2
_cell_length_a 10.9022(3)
_cell_length_b 14.5683(4)
_cell_length_c 14.5702(4)
_cell_measurement_reflns_used 83882
_cell_measurement_temperature 100(2)
_cell_measurement_theta_max 35.631
_cell_measurement_theta_min 2.546
_cell_volume 2001.51(10)
_computing_cell_refinement DENZO-SMN
_computing_data_collection 'Nonius Collect'
_computing_data_reduction Scalepack
_computing_molecular_graphics 'ORTEP32 for windows (Farugia)'
_computing_publication_material 'Ciftab (Sheldrick, 1997)'
_computing_structure_refinement 'SHELXL-97 (Sheldrick, 1997)'
_computing_structure_solution 'SHELXS-97 (Sheldrick, 1990)'
_diffrn_ambient_temperature 100(2)
_diffrn_measured_fraction_theta_full 0.999
_diffrn_measured_fraction_theta_max 0.999
_diffrn_measurement_device_type 'Nonius Kappa CCD area detector'
_diffrn_measurement_method 'phi and omega scans'
_diffrn_radiation_monochromator graphite
_diffrn_radiation_source 'fine-focus sealed tube'
_diffrn_radiation_type MoK\a
_diffrn_radiation_wavelength 0.71073
_diffrn_reflns_av_R_equivalents 0.0611
_diffrn_reflns_av_sigmaI/netI 0.0431
_diffrn_reflns_limit_h_max 10
_diffrn_reflns_limit_h_min -16
_diffrn_reflns_limit_k_max 22
_diffrn_reflns_limit_k_min -22
_diffrn_reflns_limit_l_max 22
_diffrn_reflns_limit_l_min -22
_diffrn_reflns_number 50246
_diffrn_reflns_theta_full 33.00
_diffrn_reflns_theta_max 33.00
_diffrn_reflns_theta_min 2.59
_exptl_absorpt_coefficient_mu 11.594
_exptl_absorpt_correction_T_max 0.314
_exptl_absorpt_correction_T_min 0.128
_exptl_absorpt_correction_type multi-scan
_exptl_absorpt_process_details SORTAV
_exptl_crystal_colour red
_exptl_crystal_density_diffrn 2.431
_exptl_crystal_density_method 'not measured'
_exptl_crystal_description polyhedron
_exptl_crystal_F_000 1356
_exptl_crystal_size_max 0.22
_exptl_crystal_size_mid 0.18
_exptl_crystal_size_min 0.10
_refine_diff_density_max 5.481
_refine_diff_density_min -2.992
_refine_diff_density_rms 0.301
_refine_ls_extinction_coef 0.00053(11)
_refine_ls_extinction_expression Fc^*^=kFc[1+0.001xFc^2^\l^3^/sin(2\q)]^-1/4^
_refine_ls_extinction_method SHELXL
_refine_ls_goodness_of_fit_ref 1.123
_refine_ls_hydrogen_treatment constr
_refine_ls_matrix_type full
_refine_ls_number_parameters 497
_refine_ls_number_reflns 15094
_refine_ls_number_restraints 0
_refine_ls_restrained_S_all 1.123
_refine_ls_R_factor_all 0.0560
_refine_ls_R_factor_gt 0.0493
_refine_ls_shift/su_max 0.003
_refine_ls_shift/su_mean 0.000
_refine_ls_structure_factor_coef Fsqd
_refine_ls_weighting_details 'calc w=1/[\s^2^(Fo^2^)+(0.0354P)^2^+28.0509P] where P=(Fo^2^+2Fc^2^)/3'
_refine_ls_weighting_scheme calc
_refine_ls_wR_factor_gt 0.1151
_refine_ls_wR_factor_ref 0.1174
_reflns_number_gt 13531
_reflns_number_total 15094
_reflns_threshold_expression >2sigma(I)
_cod_data_source_file b906769h.txt
_cod_data_source_block neda01201
_cod_original_sg_symbol_Hall -P1
_cod_original_sg_symbol_H-M P-1
_cod_database_code 7002194

loop_
_symmetry_equiv_pos_as_xyz
'x, y, z'
'-x, -y, -z'

loop_
_atom_site_label
_atom_site_type_symbol
_atom_site_fract_x
_atom_site_fract_y
_atom_site_fract_z
_atom_site_U_iso_or_equiv
_atom_site_adp_type
_atom_site_occupancy
_atom_site_symmetry_multiplicity
_atom_site_calc_flag
_atom_site_refinement_flags
_atom_site_disorder_assembly
_atom_site_disorder_group
Cl1 Cl 0.9499(2) 0.39442(15) 0.54513(16) 0.0355(4) Uani 1 1 d . . .
Cl2 Cl 1.0036(2) 0.2497(2) 0.6247(2) 0.0482(6) Uani 1 1 d . . .
C37 C 0.9499(7) 0.2616(6) 0.5145(6) 0.0294(14) Uani 1 1 d . . .
H37A H 0.8649 0.2262 0.4879 0.035 Uiso 1 1 calc R . .
H37B H 1.0030 0.2248 0.4572 0.035 Uiso 1 1 calc R . .
Au1 Au 0.705720(18) 0.643814(15) 0.714118(15) 0.01202(5) Uani 1 1 d . . .
Au2 Au 0.805211(19) 1.081969(16) 0.823683(17) 0.01486(5) Uani 1 1 d . . .
Br1 Br 0.48052(5) 0.61472(5) 0.66579(5) 0.01893(11) Uani 1 1 d . . .
Br2 Br 0.93385(6) 1.25026(5) 0.89062(5) 0.02307(12) Uani 1 1 d . . .
Br3 Br 0.69251(6) 1.16153(5) 0.97811(5) 0.02323(12) Uani 1 1 d . . .
Br4 Br 0.92907(6) 0.99927(5) 0.67787(6) 0.02587(13) Uani 1 1 d . . .
P1 P 0.72328(13) 0.54287(11) 0.79775(11) 0.0127(2) Uani 1 1 d . . .
P2 P 0.67367(13) 0.92876(11) 0.76984(11) 0.0132(2) Uani 1 1 d . . .
F1 F 0.9961(4) 0.4892(3) 0.8849(3) 0.0214(7) Uani 1 1 d . . .
F2 F 1.2141(3) 0.5675(3) 0.8589(3) 0.0220(7) Uani 1 1 d . . .
F3 F 1.2167(3) 0.6871(3) 0.7643(3) 0.0236(8) Uani 1 1 d . . .
F4 F 1.0059(4) 0.7404(3) 0.7022(3) 0.0213(7) Uani 1 1 d . . .
F5 F 0.6522(4) 0.9322(3) 0.5721(3) 0.0198(7) Uani 1 1 d . . .
F6 F 0.6817(4) 0.7816(4) 0.3740(3) 0.0268(8) Uani 1 1 d . . .
F7 F 0.7357(4) 0.5866(3) 0.3355(3) 0.0242(8) Uani 1 1 d . . .
F8 F 0.7612(4) 0.5427(3) 0.4936(3) 0.0203(7) Uani 1 1 d . . .
C1 C 0.8863(5) 0.5760(4) 0.8063(4) 0.0136(9) Uani 1 1 d . . .
C2 C 0.9965(5) 0.5499(4) 0.8394(4) 0.0154(9) Uani 1 1 d . . .
C3 C 1.1073(5) 0.5897(5) 0.8262(5) 0.0165(9) Uani 1 1 d . . .
C4 C 1.1081(5) 0.6515(5) 0.7784(5) 0.0173(10) Uani 1 1 d . . .
C5 C 0.9978(5) 0.6757(5) 0.7442(5) 0.0167(9) Uani 1 1 d . . .
C6 C 0.8870(5) 0.6387(4) 0.7576(4) 0.0131(8) Uani 1 1 d . . .
C7 C 0.6834(5) 0.4032(4) 0.7096(4) 0.0147(9) Uani 1 1 d . . .
C8 C 0.7108(6) 0.3313(5) 0.7440(5) 0.0189(10) Uani 1 1 d . . .
H8 H 0.7442 0.3561 0.8152 0.023 Uiso 1 1 calc R . .
C9 C 0.6890(7) 0.2248(5) 0.6740(5) 0.0235(12) Uani 1 1 d . . .
H9 H 0.7102 0.1759 0.6966 0.028 Uiso 1 1 calc R . .
C10 C 0.6359(6) 0.1868(5) 0.5694(6) 0.0250(13) Uani 1 1 d . . .
H10 H 0.6183 0.1129 0.5224 0.030 Uiso 1 1 calc R . .
C11 C 0.6092(6) 0.2590(5) 0.5355(5) 0.0240(12) Uani 1 1 d . . .
H11 H 0.5752 0.2342 0.4645 0.029 Uiso 1 1 calc R . .
C12 C 0.6324(6) 0.3669(5) 0.6055(5) 0.0195(10) Uani 1 1 d . . .
H12 H 0.6135 0.4160 0.5826 0.023 Uiso 1 1 calc R . .
C13 C 0.6681(5) 0.5833(4) 0.9237(4) 0.0150(9) Uani 1 1 d . . .
C14 C 0.5431(6) 0.5992(5) 0.9319(5) 0.0188(10) Uani 1 1 d . . .
H14 H 0.4904 0.5876 0.8715 0.023 Uiso 1 1 calc R . .
C15 C 0.4952(6) 0.6320(5) 1.0283(5) 0.0220(11) Uani 1 1 d . . .
H15 H 0.4100 0.6418 1.0339 0.026 Uiso 1 1 calc R . .
C16 C 0.5750(6) 0.6503(5) 1.1174(5) 0.0216(11) Uani 1 1 d . . .
H16 H 0.5441 0.6745 1.1839 0.026 Uiso 1 1 calc R . .
C17 C 0.6994(7) 0.6330(5) 1.1081(5) 0.0241(12) Uani 1 1 d . . .
H17 H 0.7525 0.6436 1.1679 0.029 Uiso 1 1 calc R . .
C18 C 0.7458(6) 0.6004(5) 1.0117(5) 0.0195(10) Uani 1 1 d . . .
H18 H 0.8308 0.5898 1.0059 0.023 Uiso 1 1 calc R . .
C19 C 0.6945(5) 0.8172(4) 0.6407(4) 0.0145(9) Uani 1 1 d . . .
C20 C 0.6821(5) 0.8373(5) 0.5563(4) 0.0158(9) Uani 1 1 d . . .
C21 C 0.6971(6) 0.7608(5) 0.4544(5) 0.0180(10) Uani 1 1 d . . .
C22 C 0.7250(6) 0.6624(5) 0.4346(4) 0.0183(10) Uani 1 1 d . . .
C23 C 0.7369(6) 0.6409(4) 0.5179(5) 0.0170(10) Uani 1 1 d . . .
C24 C 0.7207(5) 0.7153(4) 0.6214(4) 0.0131(8) Uani 1 1 d . . .
C25 C 0.7139(5) 0.8943(4) 0.8704(4) 0.0163(9) Uani 1 1 d . . .
C26 C 0.6282(6) 0.8791(5) 0.9300(5) 0.0198(10) Uani 1 1 d . . .
H26 H 0.5426 0.8819 0.9150 0.024 Uiso 1 1 calc R . .
C27 C 0.6691(6) 0.8600(5) 1.0112(5) 0.0217(11) Uani 1 1 d . . .
H27 H 0.6116 0.8493 1.0518 0.026 Uiso 1 1 calc R . .
C28 C 0.7942(6) 0.8565(5) 1.0326(5) 0.0213(11) Uani 1 1 d . . .
H28 H 0.8218 0.8432 1.0879 0.026 Uiso 1 1 calc R . .
C29 C 0.8800(6) 0.8722(5) 0.9744(5) 0.0228(12) Uani 1 1 d . . .
H29 H 0.9655 0.8703 0.9905 0.027 Uiso 1 1 calc R . .
C30 C 0.8404(6) 0.8905(5) 0.8933(5) 0.0185(10) Uani 1 1 d . . .
H30 H 0.8987 0.9006 0.8529 0.022 Uiso 1 1 calc R . .
C31 C 0.5140(5) 0.9539(4) 0.7577(4) 0.0145(9) Uani 1 1 d . . .
C32 C 0.4180(5) 0.8834(5) 0.7516(5) 0.0181(10) Uani 1 1 d . . .
H32 H 0.4358 0.8253 0.7615 0.022 Uiso 1 1 calc R . .
C33 C 0.2958(6) 0.8987(5) 0.7311(5) 0.0230(12) Uani 1 1 d . . .
H33 H 0.2303 0.8519 0.7289 0.028 Uiso 1 1 calc R . .
C34 C 0.2690(6) 0.9812(5) 0.7138(5) 0.0228(12) Uani 1 1 d . . .
H34 H 0.1856 0.9902 0.6986 0.027 Uiso 1 1 calc R . .
C35 C 0.3642(6) 1.0511(5) 0.7187(5) 0.0221(11) Uani 1 1 d . . .
H35 H 0.3457 1.1074 0.7062 0.027 Uiso 1 1 calc R . .
C36 C 0.4861(5) 1.0388(5) 0.7419(5) 0.0187(10) Uani 1 1 d . . .
H36 H 0.5508 1.0878 0.7470 0.022 Uiso 1 1 calc R . .

loop_
_atom_site_aniso_label
_atom_site_aniso_U_11
_atom_site_aniso_U_22
_atom_site_aniso_U_33
_atom_site_aniso_U_23
_atom_site_aniso_U_13
_atom_site_aniso_U_12
Cl1 0.0407(10) 0.0252(8) 0.0335(9) 0.0077(7) 0.0125(7) 0.0079(7)
Cl2 0.0349(10) 0.0752(17) 0.0555(14) 0.0474(14) 0.0119(9) 0.0092(10)
C37 0.031(3) 0.024(3) 0.029(3) 0.009(3) 0.004(3) 0.004(3)
Au1 0.01275(8) 0.01029(8) 0.01340(9) 0.00618(6) 0.00121(6) 0.00124(6)
Au2 0.01440(9) 0.01117(9) 0.01809(10) 0.00701(7) -0.00135(6) 0.00065(6)
Br1 0.0132(2) 0.0171(2) 0.0274(3) 0.0120(2) -0.00002(19) 0.00084(18)
Br2 0.0240(3) 0.0155(2) 0.0279(3) 0.0113(2) -0.0066(2) -0.0052(2)
Br3 0.0273(3) 0.0158(2) 0.0193(3) 0.0032(2) 0.0031(2) 0.0014(2)
Br4 0.0186(3) 0.0212(3) 0.0329(3) 0.0089(2) 0.0088(2) 0.0009(2)
P1 0.0147(6) 0.0106(5) 0.0133(5) 0.0064(5) 0.0014(4) 0.0012(4)
P2 0.0140(6) 0.0111(5) 0.0141(6) 0.0059(5) 0.0013(4) 0.0018(4)
F1 0.0243(18) 0.0193(17) 0.0247(18) 0.0147(15) -0.0022(14) 0.0024(14)
F2 0.0153(15) 0.0227(18) 0.0237(18) 0.0084(15) -0.0019(13) 0.0062(13)
F3 0.0120(15) 0.029(2) 0.030(2) 0.0145(16) 0.0039(13) -0.0022(13)
F4 0.0200(17) 0.0233(18) 0.0265(18) 0.0170(15) 0.0036(14) -0.0009(13)
F5 0.0279(18) 0.0164(16) 0.0206(16) 0.0126(14) 0.0051(14) 0.0080(13)
F6 0.041(2) 0.030(2) 0.0163(17) 0.0152(16) 0.0069(15) 0.0087(17)
F7 0.036(2) 0.0193(17) 0.0130(15) 0.0045(13) 0.0048(14) 0.0051(15)
F8 0.0284(19) 0.0117(15) 0.0185(16) 0.0054(13) 0.0038(13) 0.0028(13)
C1 0.016(2) 0.011(2) 0.013(2) 0.0052(17) 0.0010(16) 0.0010(16)
C2 0.018(2) 0.012(2) 0.017(2) 0.0071(18) 0.0014(17) 0.0027(17)
C3 0.014(2) 0.016(2) 0.018(2) 0.0068(19) -0.0006(17) 0.0025(17)
C4 0.011(2) 0.019(2) 0.019(2) 0.007(2) 0.0012(17) 0.0001(17)
C5 0.018(2) 0.020(2) 0.017(2) 0.012(2) 0.0047(18) 0.0056(19)
C6 0.011(2) 0.011(2) 0.016(2) 0.0070(17) -0.0013(16) 0.0020(16)
C7 0.016(2) 0.011(2) 0.015(2) 0.0060(17) -0.0001(17) 0.0000(17)
C8 0.023(3) 0.013(2) 0.020(2) 0.008(2) 0.000(2) -0.0013(19)
C9 0.031(3) 0.013(2) 0.026(3) 0.009(2) 0.006(2) 0.003(2)
C10 0.022(3) 0.015(3) 0.028(3) 0.003(2) 0.004(2) 0.003(2)
C11 0.028(3) 0.018(3) 0.019(3) 0.003(2) 0.000(2) 0.000(2)
C12 0.019(2) 0.020(3) 0.017(2) 0.007(2) -0.0016(19) -0.002(2)
C13 0.019(2) 0.012(2) 0.015(2) 0.0071(18) 0.0032(17) 0.0010(17)
C14 0.020(2) 0.018(2) 0.021(3) 0.011(2) 0.0048(19) 0.0049(19)
C15 0.024(3) 0.021(3) 0.023(3) 0.011(2) 0.009(2) 0.006(2)
C16 0.031(3) 0.016(2) 0.018(2) 0.008(2) 0.009(2) 0.004(2)
C17 0.028(3) 0.024(3) 0.017(3) 0.008(2) 0.001(2) 0.001(2)
C18 0.019(2) 0.023(3) 0.016(2) 0.011(2) -0.0018(19) -0.001(2)
C19 0.015(2) 0.016(2) 0.013(2) 0.0066(18) 0.0005(16) 0.0013(17)
C20 0.019(2) 0.015(2) 0.016(2) 0.0099(19) -0.0002(18) 0.0014(18)
C21 0.024(3) 0.018(2) 0.014(2) 0.0091(19) 0.0028(19) 0.004(2)
C22 0.023(3) 0.016(2) 0.012(2) 0.0044(19) 0.0019(18) 0.0014(19)
C23 0.022(2) 0.013(2) 0.017(2) 0.0073(19) 0.0050(19) 0.0042(18)
C24 0.014(2) 0.013(2) 0.013(2) 0.0068(17) 0.0019(16) 0.0029(16)
C25 0.020(2) 0.014(2) 0.012(2) 0.0041(18) -0.0012(17) 0.0030(18)
C26 0.023(3) 0.019(3) 0.018(2) 0.009(2) 0.0013(19) 0.002(2)
C27 0.027(3) 0.021(3) 0.020(3) 0.013(2) 0.003(2) 0.002(2)
C28 0.032(3) 0.018(3) 0.014(2) 0.009(2) 0.000(2) 0.005(2)
C29 0.025(3) 0.018(3) 0.022(3) 0.008(2) -0.003(2) 0.006(2)
C30 0.021(3) 0.017(2) 0.016(2) 0.008(2) 0.0009(19) 0.0020(19)
C31 0.014(2) 0.014(2) 0.015(2) 0.0068(18) 0.0013(16) 0.0026(17)
C32 0.017(2) 0.016(2) 0.020(2) 0.007(2) 0.0007(18) 0.0010(18)
C33 0.014(2) 0.024(3) 0.026(3) 0.010(2) -0.004(2) 0.003(2)
C34 0.015(2) 0.026(3) 0.024(3) 0.009(2) -0.002(2) 0.005(2)
C35 0.020(3) 0.023(3) 0.025(3) 0.013(2) -0.001(2) 0.007(2)
C36 0.016(2) 0.021(3) 0.021(3) 0.012(2) 0.0013(19) 0.0038(19)

loop_
_atom_type_symbol
_atom_type_description
_atom_type_scat_dispersion_real
_atom_type_scat_dispersion_imag
_atom_type_scat_source
C C 0.0033 0.0016 'International Tables Vol C Tables 4.2.6.8 and 6.1.1.4'
H H 0.0000 0.0000 'International Tables Vol C Tables 4.2.6.8 and 6.1.1.4'
F F 0.0171 0.0103 'International Tables Vol C Tables 4.2.6.8 and 6.1.1.4'
P P 0.1023 0.0942 'International Tables Vol C Tables 4.2.6.8 and 6.1.1.4'
Cl Cl 0.1484 0.1585 'International Tables Vol C Tables 4.2.6.8 and 6.1.1.4'
Br Br -0.2901 2.4595 'International Tables Vol C Tables 4.2.6.8 and 6.1.1.4'
Au Au -2.0133 8.8022 'International Tables Vol C Tables 4.2.6.8 and 6.1.1.4'

loop_
_geom_angle_atom_site_label_1
_geom_angle_atom_site_label_2
_geom_angle_atom_site_label_3
_geom_angle
_geom_angle_site_symmetry_1
_geom_angle_site_symmetry_3
_geom_angle_publ_flag
Cl2 C37 Cl1 112.4(4) . . ?
Cl2 C37 H37A 109.1 . . ?
Cl1 C37 H37A 109.1 . . ?
Cl2 C37 H37B 109.1 . . ?
Cl1 C37 H37B 109.1 . . ?
H37A C37 H37B 107.9 . . ?
C6 Au1 C24 102.1(2) . . ?
C6 Au1 P1 68.91(16) . . ?
C24 Au1 P1 167.48(15) . . ?
C6 Au1 Br1 167.23(15) . . ?
C24 Au1 Br1 89.12(15) . . ?
P1 Au1 Br1 99.03(4) . . ?
P2 Au2 Br4 94.61(4) . . ?
P2 Au2 Br3 85.61(4) . . ?
Br4 Au2 Br3 175.49(3) . . ?
P2 Au2 Br2 175.79(4) . . ?
Br4 Au2 Br2 89.58(2) . . ?
Br3 Au2 Br2 90.24(2) . . ?
C13 P1 C1 113.7(3) . . ?
C13 P1 C7 110.6(3) . . ?
C1 P1 C7 110.4(3) . . ?
C13 P1 Au1 121.87(19) . . ?
C1 P1 Au1 83.79(18) . . ?
C7 P1 Au1 113.53(19) . . ?
C25 P2 C31 114.9(3) . . ?
C25 P2 C19 108.8(3) . . ?
C31 P2 C19 104.7(3) . . ?
C25 P2 Au2 103.0(2) . . ?
C31 P2 Au2 110.53(19) . . ?
C19 P2 Au2 115.25(19) . . ?
C2 C1 C6 121.2(5) . . ?
C2 C1 P1 137.4(4) . . ?
C6 C1 P1 101.2(4) . . ?
F1 C2 C3 119.9(5) . . ?
F1 C2 C1 121.4(5) . . ?
C3 C2 C1 118.7(5) . . ?
F2 C3 C2 119.9(5) . . ?
F2 C3 C4 119.9(5) . . ?
C2 C3 C4 120.1(5) . . ?
F3 C4 C3 119.0(5) . . ?
F3 C4 C5 120.3(6) . . ?
C3 C4 C5 120.7(5) . . ?
F4 C5 C6 122.2(5) . . ?
F4 C5 C4 117.4(5) . . ?
C6 C5 C4 120.4(5) . . ?
C5 C6 C1 118.8(5) . . ?
C5 C6 Au1 135.0(4) . . ?
C1 C6 Au1 106.1(4) . . ?
C12 C7 C8 120.3(5) . . ?
C12 C7 P1 119.9(4) . . ?
C8 C7 P1 119.7(4) . . ?
C9 C8 C7 119.4(6) . . ?
C9 C8 H8 120.3 . . ?
C7 C8 H8 120.3 . . ?
C8 C9 C10 121.0(6) . . ?
C8 C9 H9 119.5 . . ?
C10 C9 H9 119.5 . . ?
C11 C10 C9 119.2(6) . . ?
C11 C10 H10 120.4 . . ?
C9 C10 H10 120.4 . . ?
C12 C11 C10 120.0(6) . . ?
C12 C11 H11 120.0 . . ?
C10 C11 H11 120.0 . . ?
C11 C12 C7 119.9(6) . . ?
C11 C12 H12 120.0 . . ?
C7 C12 H12 120.0 . . ?
C18 C13 C14 120.2(5) . . ?
C18 C13 P1 122.0(5) . . ?
C14 C13 P1 117.8(4) . . ?
C15 C14 C13 120.3(6) . . ?
C15 C14 H14 119.8 . . ?
C13 C14 H14 119.8 . . ?
C14 C15 C16 119.1(6) . . ?
C14 C15 H15 120.5 . . ?
C16 C15 H15 120.5 . . ?
C17 C16 C15 120.2(6) . . ?
C17 C16 H16 119.9 . . ?
C15 C16 H16 119.9 . . ?
C18 C17 C16 120.1(6) . . ?
C18 C17 H17 120.0 . . ?
C16 C17 H17 120.0 . . ?
C17 C18 C13 120.1(6) . . ?
C17 C18 H18 119.9 . . ?
C13 C18 H18 119.9 . . ?
C20 C19 C24 119.5(5) . . ?
C20 C19 P2 115.1(4) . . ?
C24 C19 P2 125.3(4) . . ?
F5 C20 C21 117.9(5) . . ?
F5 C20 C19 120.5(5) . . ?
C21 C20 C19 121.6(5) . . ?
F6 C21 C22 120.0(5) . . ?
F6 C21 C20 120.3(5) . . ?
C22 C21 C20 119.7(5) . . ?
F7 C22 C21 120.1(5) . . ?
F7 C22 C23 120.4(5) . . ?
C21 C22 C23 119.4(5) . . ?
F8 C23 C24 120.4(5) . . ?
F8 C23 C22 116.9(5) . . ?
C24 C23 C22 122.7(5) . . ?
C23 C24 C19 117.1(5) . . ?
C23 C24 Au1 110.8(4) . . ?
C19 C24 Au1 130.9(4) . . ?
C26 C25 C30 119.9(5) . . ?
C26 C25 P2 123.7(5) . . ?
C30 C25 P2 116.2(5) . . ?
C27 C26 C25 119.6(6) . . ?
C27 C26 H26 120.2 . . ?
C25 C26 H26 120.2 . . ?
C28 C27 C26 119.7(6) . . ?
C28 C27 H27 120.2 . . ?
C26 C27 H27 120.2 . . ?
C27 C28 C29 121.1(6) . . ?
C27 C28 H28 119.4 . . ?
C29 C28 H28 119.4 . . ?
C30 C29 C28 119.7(6) . . ?
C30 C29 H29 120.1 . . ?
C28 C29 H29 120.1 . . ?
C29 C30 C25 120.0(6) . . ?
C29 C30 H30 120.0 . . ?
C25 C30 H30 120.0 . . ?
C32 C31 C36 119.5(5) . . ?
C32 C31 P2 120.8(4) . . ?
C36 C31 P2 119.4(4) . . ?
C33 C32 C31 119.6(6) . . ?
C33 C32 H32 120.2 . . ?
C31 C32 H32 120.2 . . ?
C34 C33 C32 120.7(6) . . ?
C34 C33 H33 119.7 . . ?
C32 C33 H33 119.7 . . ?
C33 C34 C35 120.0(6) . . ?
C33 C34 H34 120.0 . . ?
C35 C34 H34 120.0 . . ?
C36 C35 C34 120.1(6) . . ?
C36 C35 H35 119.9 . . ?
C34 C35 H35 119.9 . . ?
C35 C36 C31 120.1(6) . . ?
C35 C36 H36 119.9 . . ?
C31 C36 H36 119.9 . . ?

loop_
_geom_bond_atom_site_label_1
_geom_bond_atom_site_label_2
_geom_bond_distance
_geom_bond_site_symmetry_2
_geom_bond_publ_flag
Cl1 C37 1.760(8) . ?
Cl2 C37 1.759(8) . ?
C37 H37A 0.9900 . ?
C37 H37B 0.9900 . ?
Au1 C6 2.046(5) . ?
Au1 C24 2.081(5) . ?
Au1 P1 2.3315(14) . ?
Au1 Br1 2.4609(6) . ?
Au2 P2 2.3369(14) . ?
Au2 Br4 2.4198(7) . ?
Au2 Br3 2.4290(7) . ?
Au2 Br2 2.4596(6) . ?
P1 C13 1.792(6) . ?
P1 C1 1.797(6) . ?
P1 C7 1.802(6) . ?
P2 C25 1.799(6) . ?
P2 C31 1.810(6) . ?
P2 C19 1.825(6) . ?
F1 C2 1.339(7) . ?
F2 C3 1.339(7) . ?
F3 C4 1.338(6) . ?
F4 C5 1.356(7) . ?
F5 C20 1.345(7) . ?
F6 C21 1.347(7) . ?
F7 C22 1.338(7) . ?
F8 C23 1.339(7) . ?
C1 C2 1.400(8) . ?
C1 C6 1.406(8) . ?
C2 C3 1.382(8) . ?
C3 C4 1.383(9) . ?
C4 C5 1.395(8) . ?
C5 C6 1.365(8) . ?
C7 C12 1.396(8) . ?
C7 C8 1.402(8) . ?
C8 C9 1.371(8) . ?
C8 H8 0.9500 . ?
C9 C10 1.405(10) . ?
C9 H9 0.9500 . ?
C10 C11 1.399(10) . ?
C10 H10 0.9500 . ?
C11 C12 1.387(9) . ?
C11 H11 0.9500 . ?
C12 H12 0.9500 . ?
C13 C18 1.389(8) . ?
C13 C14 1.397(8) . ?
C14 C15 1.396(9) . ?
C14 H14 0.9500 . ?
C15 C16 1.408(10) . ?
C15 H15 0.9500 . ?
C16 C17 1.396(10) . ?
C16 H16 0.9500 . ?
C17 C18 1.388(9) . ?
C17 H17 0.9500 . ?
C18 H18 0.9500 . ?
C19 C20 1.397(8) . ?
C19 C24 1.417(8) . ?
C20 C21 1.380(8) . ?
C21 C22 1.372(8) . ?
C22 C23 1.393(8) . ?
C23 C24 1.392(8) . ?
C25 C26 1.401(9) . ?
C25 C30 1.405(8) . ?
C26 C27 1.391(9) . ?
C26 H26 0.9500 . ?
C27 C28 1.385(10) . ?
C27 H27 0.9500 . ?
C28 C29 1.389(10) . ?
C28 H28 0.9500 . ?
C29 C30 1.379(9) . ?
C29 H29 0.9500 . ?
C30 H30 0.9500 . ?
C31 C32 1.398(8) . ?
C31 C36 1.407(8) . ?
C32 C33 1.397(8) . ?
C32 H32 0.9500 . ?
C33 C34 1.384(10) . ?
C33 H33 0.9500 . ?
C34 C35 1.390(10) . ?
C34 H34 0.9500 . ?
C35 C36 1.389(8) . ?
C35 H35 0.9500 . ?
C36 H36 0.9500 . ?

loop_
_geom_torsion_atom_site_label_1
_geom_torsion_atom_site_label_2
_geom_torsion_atom_site_label_3
_geom_torsion_atom_site_label_4
_geom_torsion
_geom_torsion_site_symmetry_1
_geom_torsion_site_symmetry_2
_geom_torsion_site_symmetry_3
_geom_torsion_site_symmetry_4
_geom_torsion_publ_flag
C6 Au1 P1 C13 113.9(3) . . . . ?
C24 Au1 P1 C13 159.6(7) . . . . ?
Br1 Au1 P1 C13 -70.4(2) . . . . ?
C6 Au1 P1 C1 -0.2(2) . . . . ?
C24 Au1 P1 C1 45.5(7) . . . . ?
Br1 Au1 P1 C1 175.50(17) . . . . ?
C6 Au1 P1 C7 -109.8(3) . . . . ?
C24 Au1 P1 C7 -64.1(7) . . . . ?
Br1 Au1 P1 C7 65.9(2) . . . . ?
Br4 Au2 P2 C25 111.0(2) . . . . ?
Br3 Au2 P2 C25 -64.5(2) . . . . ?
Br4 Au2 P2 C31 -125.8(2) . . . . ?
Br3 Au2 P2 C31 58.7(2) . . . . ?
Br4 Au2 P2 C19 -7.4(2) . . . . ?
Br3 Au2 P2 C19 177.1(2) . . . . ?
C13 P1 C1 C2 63.3(7) . . . . ?
C7 P1 C1 C2 -61.7(7) . . . . ?
Au1 P1 C1 C2 -174.5(6) . . . . ?
C13 P1 C1 C6 -121.9(4) . . . . ?
C7 P1 C1 C6 113.1(4) . . . . ?
Au1 P1 C1 C6 0.2(3) . . . . ?
C6 C1 C2 F1 -179.3(5) . . . . ?
P1 C1 C2 F1 -5.3(9) . . . . ?
C6 C1 C2 C3 1.9(8) . . . . ?
P1 C1 C2 C3 175.9(5) . . . . ?
F1 C2 C3 F2 0.0(8) . . . . ?
C1 C2 C3 F2 178.8(5) . . . . ?
F1 C2 C3 C4 179.4(5) . . . . ?
C1 C2 C3 C4 -1.8(8) . . . . ?
F2 C3 C4 F3 0.9(8) . . . . ?
C2 C3 C4 F3 -178.5(5) . . . . ?
F2 C3 C4 C5 -179.8(5) . . . . ?
C2 C3 C4 C5 0.8(9) . . . . ?
F3 C4 C5 F4 -3.5(8) . . . . ?
C3 C4 C5 F4 177.2(5) . . . . ?
F3 C4 C5 C6 179.4(5) . . . . ?
C3 C4 C5 C6 0.1(9) . . . . ?
F4 C5 C6 C1 -177.0(5) . . . . ?
C4 C5 C6 C1 0.0(8) . . . . ?
F4 C5 C6 Au1 7.7(9) . . . . ?
C4 C5 C6 Au1 -175.4(4) . . . . ?
C2 C1 C6 C5 -1.0(8) . . . . ?
P1 C1 C6 C5 -176.9(4) . . . . ?
C2 C1 C6 Au1 175.6(4) . . . . ?
P1 C1 C6 Au1 -0.3(4) . . . . ?
C24 Au1 C6 C5 5.1(6) . . . . ?
P1 Au1 C6 C5 176.0(6) . . . . ?
Br1 Au1 C6 C5 156.3(5) . . . . ?
C24 Au1 C6 C1 -170.6(4) . . . . ?
P1 Au1 C6 C1 0.2(3) . . . . ?
Br1 Au1 C6 C1 -19.5(10) . . . . ?
C13 P1 C7 C12 133.5(5) . . . . ?
C1 P1 C7 C12 -99.7(5) . . . . ?
Au1 P1 C7 C12 -7.7(5) . . . . ?
C13 P1 C7 C8 -50.4(6) . . . . ?
C1 P1 C7 C8 76.4(5) . . . . ?
Au1 P1 C7 C8 168.4(4) . . . . ?
C12 C7 C8 C9 1.1(9) . . . . ?
P1 C7 C8 C9 -175.0(5) . . . . ?
C7 C8 C9 C10 -2.1(10) . . . . ?
C8 C9 C10 C11 2.4(10) . . . . ?
C9 C10 C11 C12 -1.6(10) . . . . ?
C10 C11 C12 C7 0.6(10) . . . . ?
C8 C7 C12 C11 -0.3(9) . . . . ?
P1 C7 C12 C11 175.7(5) . . . . ?
C1 P1 C13 C18 -23.0(6) . . . . ?
C7 P1 C13 C18 101.9(5) . . . . ?
Au1 P1 C13 C18 -120.7(5) . . . . ?
C1 P1 C13 C14 156.0(4) . . . . ?
C7 P1 C13 C14 -79.1(5) . . . . ?
Au1 P1 C13 C14 58.3(5) . . . . ?
C18 C13 C14 C15 -0.2(9) . . . . ?
P1 C13 C14 C15 -179.2(5) . . . . ?
C13 C14 C15 C16 0.9(9) . . . . ?
C14 C15 C16 C17 -1.7(10) . . . . ?
C15 C16 C17 C18 1.7(10) . . . . ?
C16 C17 C18 C13 -1.0(10) . . . . ?
C14 C13 C18 C17 0.2(9) . . . . ?
P1 C13 C18 C17 179.2(5) . . . . ?
C25 P2 C19 C20 -172.1(4) . . . . ?
C31 P2 C19 C20 64.6(5) . . . . ?
Au2 P2 C19 C20 -57.0(5) . . . . ?
C25 P2 C19 C24 8.3(6) . . . . ?
C31 P2 C19 C24 -115.0(5) . . . . ?
Au2 P2 C19 C24 123.3(4) . . . . ?
C24 C19 C20 F5 177.2(5) . . . . ?
P2 C19 C20 F5 -2.5(7) . . . . ?
C24 C19 C20 C21 -1.3(9) . . . . ?
P2 C19 C20 C21 179.1(5) . . . . ?
F5 C20 C21 F6 -0.1(9) . . . . ?
C19 C20 C21 F6 178.4(5) . . . . ?
F5 C20 C21 C22 -178.6(5) . . . . ?
C19 C20 C21 C22 -0.1(9) . . . . ?
F6 C21 C22 F7 -0.7(9) . . . . ?
C20 C21 C22 F7 177.8(6) . . . . ?
F6 C21 C22 C23 -178.0(6) . . . . ?
C20 C21 C22 C23 0.4(9) . . . . ?
F7 C22 C23 F8 1.1(9) . . . . ?
C21 C22 C23 F8 178.4(5) . . . . ?
F7 C22 C23 C24 -176.8(6) . . . . ?
C21 C22 C23 C24 0.5(9) . . . . ?
F8 C23 C24 C19 -179.6(5) . . . . ?
C22 C23 C24 C19 -1.8(9) . . . . ?
F8 C23 C24 Au1 -10.9(7) . . . . ?
C22 C23 C24 Au1 166.9(5) . . . . ?
C20 C19 C24 C23 2.1(8) . . . . ?
P2 C19 C24 C23 -178.3(4) . . . . ?
C20 C19 C24 Au1 -163.8(4) . . . . ?
P2 C19 C24 Au1 15.8(8) . . . . ?
C6 Au1 C24 C23 83.8(4) . . . . ?
P1 Au1 C24 C23 40.7(10) . . . . ?
Br1 Au1 C24 C23 -90.1(4) . . . . ?
C6 Au1 C24 C19 -109.6(5) . . . . ?
P1 Au1 C24 C19 -152.7(5) . . . . ?
Br1 Au1 C24 C19 76.5(5) . . . . ?
C31 P2 C25 C26 5.0(6) . . . . ?
C19 P2 C25 C26 -112.0(5) . . . . ?
Au2 P2 C25 C26 125.2(5) . . . . ?
C31 P2 C25 C30 -170.4(4) . . . . ?
C19 P2 C25 C30 72.6(5) . . . . ?
Au2 P2 C25 C30 -50.1(5) . . . . ?
C30 C25 C26 C27 -0.3(9) . . . . ?
P2 C25 C26 C27 -175.5(5) . . . . ?
C25 C26 C27 C28 0.2(9) . . . . ?
C26 C27 C28 C29 0.2(10) . . . . ?
C27 C28 C29 C30 -0.6(10) . . . . ?
C28 C29 C30 C25 0.6(9) . . . . ?
C26 C25 C30 C29 -0.2(9) . . . . ?
P2 C25 C30 C29 175.4(5) . . . . ?
C25 P2 C31 C32 -48.5(6) . . . . ?
C19 P2 C31 C32 70.8(5) . . . . ?
Au2 P2 C31 C32 -164.5(4) . . . . ?
C25 P2 C31 C36 138.9(5) . . . . ?
C19 P2 C31 C36 -101.8(5) . . . . ?
Au2 P2 C31 C36 22.9(5) . . . . ?
C36 C31 C32 C33 -0.6(9) . . . . ?
P2 C31 C32 C33 -173.3(5) . . . . ?
C31 C32 C33 C34 1.8(10) . . . . ?
C32 C33 C34 C35 -1.2(10) . . . . ?
C33 C34 C35 C36 -0.6(10) . . . . ?
C34 C35 C36 C31 1.7(10) . . . . ?
C32 C31 C36 C35 -1.1(9) . . . . ?
P2 C31 C36 C35 171.7(5) . . . . ?
